data_7000672
loop_
_publ_author_name
'Jim\'enez-Tenorio, Manuel'
'Carmen Puerta, M.'
'Salcedo, Isabel'
'Valerga, Pedro'
'de los R\'ios, Isaac'
'Mereiter, Kurt'

_publ_section_title
;
 Oligomerization of styrenes mediated by cationic allyl nickel
 complexes containing triphenylstibine or triphenylarsine
;
_journal_issue 10
_journal_name_full 'Dalton Transactions'
_journal_page_first 1842
_journal_page_last 1852
_journal_paper_doi 10.1039/b818784c
_journal_year 2009
_chemical_formula_moiety 'C39 H35 Ni P1.54 Sb0.46, C32 H12 B F24'
_chemical_formula_sum 'C71 H47 B F24 Ni P1.54 Sb0.46'
_chemical_formula_weight 1529.56
_chemical_name_common
;
(eta$3!-allyl)-bis(triphenylphosphine)-nickel (ii)
tetrakis(3,5-bis(trifluoromethyl)phenyl)borate and (eta$3!-allyl)-
(triphenylstibine)-(triphenylphosphine)-nickel (ii) tetrakis(3,5-
bis(trifluoromethyl)phenyl)borate
;
_chemical_name_systematic
;
(\h^3^-allyl)-bis(triphenylphosphine)-nickel (II)
tetrakis(3,5-bis(trifluoromethyl)phenyl)borate
and
(\h^3^-allyl)-(triphenylstibine)-(triphenylphosphine)-nickel (II)
tetrakis(3,5-bis(trifluoromethyl)phenyl)borate
;
_space_group_IT_number 2
_symmetry_cell_setting triclinic
_symmetry_Int_Tables_number 2
_symmetry_space_group_name_Hall '-P 1'
_symmetry_space_group_name_H-M 'P -1'
_atom_sites_solution_hydrogens geom
_atom_sites_solution_primary direct
_atom_sites_solution_secondary difmap
_audit_creation_method SHELXL-97
_cell_angle_alpha 75.09(3)
_cell_angle_beta 81.42(3)
_cell_angle_gamma 88.28(3)
_cell_formula_units_Z 2
_cell_length_a 13.093(3)
_cell_length_b 14.560(3)
_cell_length_c 17.565(4)
_cell_measurement_reflns_used 2983
_cell_measurement_temperature 100(2)
_cell_measurement_theta_max 20.968
_cell_measurement_theta_min 2.379
_cell_volume 3199.4(13)
_computing_cell_refinement 'SAINT (Bruker, 2001)'
_computing_data_collection 'SMART (Bruker, 2001)'
_computing_data_reduction 'SAINT (Bruker, 2001)'
_computing_molecular_graphics 'ORTEP-3 vers. 1.08 (Faruggia, 2005)'
_computing_publication_material 'SHELXTL (Sheldrick, 2001)'
_computing_structure_refinement 'SHELXTL (Sheldrick, 2001)'
_computing_structure_solution 'SHELXTL (Sheldrick, 2001)'
_diffrn_ambient_temperature 100(2)
_diffrn_measured_fraction_theta_full 0.987
_diffrn_measured_fraction_theta_max 0.987
_diffrn_measurement_device_type 'Bruker SMART APEX CCD area detector'
_diffrn_measurement_method '1700 omega scan frames, 0.3 deg, 10 sec'
_diffrn_radiation_monochromator graphite
_diffrn_radiation_probe x-ray
_diffrn_radiation_type MoK\a
_diffrn_radiation_wavelength 0.71073
_diffrn_reflns_av_R_equivalents 0.0483
_diffrn_reflns_av_sigmaI/netI 0.0756
_diffrn_reflns_limit_h_max 14
_diffrn_reflns_limit_h_min -14
_diffrn_reflns_limit_k_max 15
_diffrn_reflns_limit_k_min -16
_diffrn_reflns_limit_l_max 19
_diffrn_reflns_limit_l_min -19
_diffrn_reflns_number 19259
_diffrn_reflns_theta_full 23.26
_diffrn_reflns_theta_max 23.26
_diffrn_reflns_theta_min 1.45
_diffrn_source 'sealed X-ray tube'
_diffrn_source_type 'Bruker SMART APEX'
_diffrn_standards_decay_% 0.0032
_diffrn_standards_number 0
_exptl_absorpt_coefficient_mu 0.647
_exptl_absorpt_correction_T_max 1.000
_exptl_absorpt_correction_T_min 0.908
_exptl_absorpt_correction_type multi-scan
_exptl_absorpt_process_details '(SADABS; Sheldrick, 2004)'
_exptl_crystal_colour yellow
_exptl_crystal_density_diffrn 1.588
_exptl_crystal_density_method 'not measured'
_exptl_crystal_description needle
_exptl_crystal_F_000 1537.3
_exptl_crystal_size_max 0.47
_exptl_crystal_size_mid 0.08
_exptl_crystal_size_min 0.07
_refine_diff_density_max 1.421
_refine_diff_density_min -0.817
_refine_diff_density_rms 0.088
_refine_ls_extinction_method none
_refine_ls_goodness_of_fit_ref 1.076
_refine_ls_hydrogen_treatment constr
_refine_ls_matrix_type full
_refine_ls_number_parameters 904
_refine_ls_number_reflns 9068
_refine_ls_number_restraints 8
_refine_ls_restrained_S_all 1.077
_refine_ls_R_factor_all 0.0937
_refine_ls_R_factor_gt 0.0772
_refine_ls_shift/su_max 0.073
_refine_ls_shift/su_mean 0.002
_refine_ls_structure_factor_coef Fsqd
_refine_ls_weighting_details 'calc w=1/[\s^2^(Fo^2^)+(0.0295P)^2^+18.7721P] where P=(Fo^2^+2Fc^2^)/3'
_refine_ls_weighting_scheme calc
_refine_ls_wR_factor_gt 0.1448
_refine_ls_wR_factor_ref 0.1535
_reflns_number_gt 7736
_reflns_number_total 9068
_reflns_threshold_expression >2sigma(I)
_cod_data_source_file b818784c.txt
_cod_data_source_block pv0618
_cod_database_code 7000672

loop_
_symmetry_equiv_pos_as_xyz
'x, y, z'
'-x, -y, -z'

loop_
_atom_site_label
_atom_site_type_symbol
_atom_site_fract_x
_atom_site_fract_y
_atom_site_fract_z
_atom_site_U_iso_or_equiv
_atom_site_adp_type
_atom_site_occupancy
_atom_site_symmetry_multiplicity
_atom_site_calc_flag
_atom_site_refinement_flags
_atom_site_disorder_assembly
_atom_site_disorder_group
Ni1 Ni 0.26541(7) 0.17143(6) 0.21487(5) 0.0259(3) Uani 1 1 d D . .
Sb1 Sb 0.3557(8) 0.1112(8) 0.3244(5) 0.0161(7) Uani 0.463(3) 1 d PD A 1
P2 P 0.348(3) 0.113(3) 0.3163(19) 0.0161(7) Uani 0.537(3) 1 d PD A 2
P1 P 0.36181(12) 0.12700(11) 0.11768(9) 0.0141(4) Uani 1 1 d . A .
C1 C 0.1520(5) 0.2245(5) 0.1511(4) 0.0359(18) Uani 1 1 d . A .
H1A H 0.1730 0.2668 0.0974 0.043 Uiso 1 1 calc R B 1
H1B H 0.0937 0.1813 0.1543 0.043 Uiso 1 1 calc R B 1
C2A C 0.1532(12) 0.2638(12) 0.2158(7) 0.029(5) Uani 0.60(3) 1 d P A 1
H2A H 0.1734 0.3323 0.2035 0.035 Uiso 0.60(3) 1 calc PR A 1
C2B C 0.1116(16) 0.204(2) 0.2253(12) 0.033(8) Uani 0.40(3) 1 d P A 2
H2B H 0.0684 0.1453 0.2392 0.040 Uiso 0.40(3) 1 calc PR A 2
C3 C 0.1493(6) 0.2147(7) 0.2891(5) 0.049(2) Uani 1 1 d . A .
H3A H 0.0897 0.1709 0.3113 0.059 Uiso 1 1 calc R C 1
H3B H 0.1700 0.2477 0.3272 0.059 Uiso 1 1 calc R C 1
C4 C 0.4718(6) 0.0244(5) 0.3182(4) 0.0326(18) Uani 1 1 d . . .
C5 C 0.4604(6) -0.0733(5) 0.3513(4) 0.0365(19) Uani 1 1 d . A .
H5 H 0.3944 -0.0987 0.3768 0.044 Uiso 1 1 calc R . .
C6 C 0.5422(6) -0.1330(6) 0.3478(4) 0.043(2) Uani 1 1 d . . .
H6 H 0.5328 -0.1994 0.3707 0.051 Uiso 1 1 calc R A .
C7 C 0.6389(7) -0.0974(6) 0.3112(4) 0.047(2) Uani 1 1 d . A .
H7 H 0.6959 -0.1390 0.3091 0.057 Uiso 1 1 calc R . .
C8 C 0.6522(7) -0.0010(7) 0.2776(5) 0.050(2) Uani 1 1 d . . .
H8 H 0.7186 0.0235 0.2521 0.060 Uiso 1 1 calc R A .
C9 C 0.5707(6) 0.0594(6) 0.2806(4) 0.0388(19) Uani 1 1 d . A .
H9 H 0.5808 0.1256 0.2572 0.047 Uiso 1 1 calc R . .
C10 C 0.2598(6) 0.0370(5) 0.4141(4) 0.0347(18) Uani 1 1 d . . .
C11 C 0.2624(6) 0.0373(6) 0.4915(4) 0.041(2) Uani 1 1 d . A .
H11 H 0.3120 0.0761 0.5032 0.049 Uiso 1 1 calc R . .
C12 C 0.1949(7) -0.0172(7) 0.5528(5) 0.057(3) Uani 1 1 d . . .
H12 H 0.1976 -0.0160 0.6063 0.069 Uiso 1 1 calc R A .
C13 C 0.1232(6) -0.0736(6) 0.5359(5) 0.052(2) Uani 1 1 d . A .
H13 H 0.0752 -0.1104 0.5778 0.063 Uiso 1 1 calc R . .
C14 C 0.1210(7) -0.0768(6) 0.4596(5) 0.058(2) Uani 1 1 d . . .
H14 H 0.0728 -0.1172 0.4482 0.069 Uiso 1 1 calc R A .
C15 C 0.1888(6) -0.0213(6) 0.3986(5) 0.045(2) Uani 1 1 d . A .
H15 H 0.1865 -0.0233 0.3453 0.054 Uiso 1 1 calc R . .
C16 C 0.4110(5) 0.2081(5) 0.3663(4) 0.0310(17) Uani 1 1 d . . .
C17 C 0.4886(6) 0.1849(5) 0.4139(4) 0.0357(18) Uani 1 1 d . A .
H17 H 0.5163 0.1226 0.4242 0.043 Uiso 1 1 calc R . .
C18 C 0.5259(7) 0.2520(6) 0.4463(4) 0.045(2) Uani 1 1 d . . .
H18 H 0.5800 0.2359 0.4778 0.054 Uiso 1 1 calc R A .
C19 C 0.4854(7) 0.3415(6) 0.4332(5) 0.049(2) Uani 1 1 d . A .
H19 H 0.5094 0.3865 0.4572 0.058 Uiso 1 1 calc R . .
C20 C 0.4096(7) 0.3663(6) 0.3849(6) 0.061(3) Uani 1 1 d . . .
H20 H 0.3828 0.4290 0.3743 0.074 Uiso 1 1 calc R A .
C21 C 0.3727(6) 0.2992(6) 0.3522(5) 0.051(2) Uani 1 1 d . A .
H21 H 0.3201 0.3163 0.3194 0.061 Uiso 1 1 calc R . .
C22 C 0.4897(5) 0.1812(4) 0.0888(4) 0.0219(15) Uani 1 1 d . . .
C23 C 0.5171(5) 0.2496(5) 0.1251(4) 0.0272(16) Uani 1 1 d . A .
H23 H 0.4694 0.2663 0.1655 0.033 Uiso 1 1 calc R . .
C24 C 0.6132(5) 0.2933(5) 0.1027(5) 0.0366(19) Uani 1 1 d . . .
H24 H 0.6312 0.3404 0.1272 0.044 Uiso 1 1 calc R A .
C25 C 0.6827(5) 0.2682(5) 0.0447(5) 0.0359(19) Uani 1 1 d . A .
H25 H 0.7494 0.2969 0.0303 0.043 Uiso 1 1 calc R . .
C26 C 0.6566(5) 0.2023(5) 0.0076(4) 0.0315(17) Uani 1 1 d . . .
H26 H 0.7046 0.1857 -0.0328 0.038 Uiso 1 1 calc R A .
C27 C 0.5608(5) 0.1602(5) 0.0290(4) 0.0250(16) Uani 1 1 d . A .
H27 H 0.5426 0.1155 0.0022 0.030 Uiso 1 1 calc R . .
C28 C 0.3747(5) -0.0019(5) 0.1477(4) 0.0219(15) Uani 1 1 d . . .
C29 C 0.4676(5) -0.0503(5) 0.1475(4) 0.0239(16) Uani 1 1 d . A .
H29 H 0.5310 -0.0162 0.1290 0.029 Uiso 1 1 calc R . .
C30 C 0.4676(5) -0.1486(5) 0.1745(4) 0.0295(17) Uani 1 1 d . . .
H30 H 0.5310 -0.1820 0.1749 0.035 Uiso 1 1 calc R A .
C31 C 0.3761(5) -0.1974(5) 0.2007(4) 0.0331(18) Uani 1 1 d . A .
H31 H 0.3762 -0.2648 0.2182 0.040 Uiso 1 1 calc R . .
C32 C 0.2840(6) -0.1498(5) 0.2019(4) 0.0381(19) Uani 1 1 d . . .
H32 H 0.2209 -0.1844 0.2204 0.046 Uiso 1 1 calc R A .
C33 C 0.2827(5) -0.0532(5) 0.1769(4) 0.0296(17) Uani 1 1 d . A .
H33 H 0.2188 -0.0207 0.1793 0.036 Uiso 1 1 calc R . .
C34 C 0.3176(5) 0.1478(5) 0.0193(4) 0.0211(15) Uani 1 1 d . . .
C35 C 0.2905(5) 0.0763(5) -0.0119(4) 0.0236(15) Uani 1 1 d . A .
H35 H 0.2940 0.0120 0.0177 0.028 Uiso 1 1 calc R . .
C36 C 0.2580(5) 0.0965(5) -0.0860(4) 0.0264(16) Uani 1 1 d . . .
H36 H 0.2401 0.0464 -0.1073 0.032 Uiso 1 1 calc R A .
C37 C 0.2517(5) 0.1897(5) -0.1286(4) 0.0287(17) Uani 1 1 d . A .
H37 H 0.2282 0.2040 -0.1789 0.034 Uiso 1 1 calc R . .
C38 C 0.2792(6) 0.2621(5) -0.0984(4) 0.0318(17) Uani 1 1 d . . .
H38 H 0.2759 0.3262 -0.1283 0.038 Uiso 1 1 calc R A .
C39 C 0.3115(5) 0.2415(5) -0.0251(4) 0.0271(16) Uani 1 1 d . A .
H39 H 0.3300 0.2918 -0.0044 0.033 Uiso 1 1 calc R . .
F1A F -0.1089(8) 0.8784(7) 0.3170(6) 0.0569(12) Uani 0.548(7) 1 d PD D 1
F2A F -0.0693(8) 0.9931(7) 0.2184(6) 0.0569(12) Uani 0.548(7) 1 d PD D 1
F3A F 0.0463(7) 0.9310(7) 0.2885(6) 0.0569(12) Uani 0.548(7) 1 d PD D 1
F1B F -0.1166(10) 0.9609(9) 0.2392(7) 0.0569(12) Uani 0.452(7) 1 d PD D 2
F2B F 0.0402(9) 0.9802(9) 0.2473(8) 0.0569(12) Uani 0.452(7) 1 d PD D 2
F3B F -0.0541(10) 0.8732(8) 0.3368(7) 0.0569(12) Uani 0.452(7) 1 d PD D 2
F4 F -0.0454(3) 0.8899(3) -0.0297(2) 0.0325(10) Uani 1 1 d . . .
F5 F 0.0534(3) 0.7733(3) -0.0431(2) 0.0369(10) Uani 1 1 d . . .
F6 F 0.1187(3) 0.9044(3) -0.0381(2) 0.0391(11) Uani 1 1 d . . .
F7 F -0.1686(5) 0.2760(3) 0.1834(3) 0.0717(17) Uani 1 1 d . . .
F8 F -0.1139(4) 0.2235(3) 0.2913(4) 0.0728(17) Uani 1 1 d . . .
F9 F -0.2743(4) 0.2411(3) 0.2892(3) 0.0698(17) Uani 1 1 d . . .
F10 F -0.3655(3) 0.5471(3) 0.4025(2) 0.0427(11) Uani 1 1 d . . .
F11 F -0.3260(3) 0.6659(3) 0.3053(3) 0.0559(14) Uani 1 1 d . . .
F12 F -0.4240(3) 0.5573(4) 0.2950(3) 0.0560(14) Uani 1 1 d . . .
F13 F 0.2480(3) 0.4785(3) -0.0797(2) 0.0300(9) Uani 1 1 d . . .
F14 F 0.1066(3) 0.5524(3) -0.0563(2) 0.0304(9) Uani 1 1 d . . .
F15 F 0.1118(3) 0.4006(2) -0.0146(2) 0.0277(9) Uani 1 1 d . . .
F16 F 0.4517(3) 0.5913(4) 0.1695(3) 0.0669(16) Uani 1 1 d . . .
F17 F 0.4980(3) 0.5328(6) 0.0731(3) 0.104(3) Uani 1 1 d . . .
F18 F 0.4663(4) 0.4456(4) 0.1887(4) 0.0774(18) Uani 1 1 d . . .
F19 F 0.2543(4) 0.6454(3) 0.5163(2) 0.0577(14) Uani 1 1 d . . .
F20 F 0.3678(4) 0.6300(4) 0.4209(3) 0.0721(16) Uani 1 1 d . . .
F21 F 0.2542(4) 0.7380(3) 0.4010(3) 0.0604(15) Uani 1 1 d . . .
F22 F 0.1400(4) 0.2638(3) 0.4701(2) 0.0541(13) Uani 1 1 d . . .
F23 F 0.0005(3) 0.3083(3) 0.5279(3) 0.0525(13) Uani 1 1 d . . .
F24 F 0.1411(4) 0.3163(3) 0.5724(2) 0.0552(14) Uani 1 1 d . . .
C40 C 0.0396(4) 0.6804(4) 0.2010(3) 0.0165(14) Uani 1 1 d . . .
C41 C 0.0128(4) 0.7474(4) 0.2448(4) 0.0199(15) Uani 1 1 d . . .
H41 H 0.0058 0.7273 0.3012 0.024 Uiso 1 1 calc R . .
C42 C -0.0041(5) 0.8433(4) 0.2086(4) 0.0199(14) Uani 1 1 d . D .
C43 C 0.0064(5) 0.8752(4) 0.1276(4) 0.0205(15) Uani 1 1 d . . .
H43 H -0.0033 0.9404 0.1029 0.025 Uiso 1 1 calc R . .
C44 C 0.0315(5) 0.8099(4) 0.0816(4) 0.0197(14) Uani 1 1 d . . .
C45 C 0.0483(4) 0.7161(4) 0.1184(3) 0.0193(14) Uani 1 1 d . . .
H45 H 0.0668 0.6735 0.0859 0.023 Uiso 1 1 calc R . .
C46 C -0.0311(5) 0.9094(5) 0.2578(4) 0.0244(15) Uani 1 1 d D . .
C47 C 0.0398(5) 0.8432(4) -0.0065(4) 0.0234(15) Uani 1 1 d . . .
C48 C -0.0615(4) 0.5159(4) 0.2540(3) 0.0149(13) Uani 1 1 d . . .
C49 C -0.0773(5) 0.4242(4) 0.2481(3) 0.0189(14) Uani 1 1 d . . .
H49 H -0.0192 0.3896 0.2315 0.023 Uiso 1 1 calc R . .
C50 C -0.1742(5) 0.3805(4) 0.2653(3) 0.0194(15) Uani 1 1 d . . .
C51 C -0.2602(5) 0.4281(5) 0.2887(3) 0.0237(16) Uani 1 1 d . . .
H51 H -0.3265 0.3989 0.2998 0.028 Uiso 1 1 calc R . .
C52 C -0.2483(5) 0.5208(5) 0.2959(3) 0.0212(15) Uani 1 1 d . . .
C53 C -0.1513(5) 0.5618(4) 0.2780(3) 0.0174(14) Uani 1 1 d . . .
H53 H -0.1450 0.6250 0.2823 0.021 Uiso 1 1 calc R . .
C54 C -0.1834(5) 0.2820(5) 0.2582(4) 0.0290(17) Uani 1 1 d . . .
C55 C -0.3397(5) 0.5727(5) 0.3231(4) 0.0239(16) Uani 1 1 d . . .
C56 C 0.1404(5) 0.5275(4) 0.1803(3) 0.0142(13) Uani 1 1 d . . .
C57 C 0.1191(5) 0.5061(4) 0.1110(3) 0.0171(14) Uani 1 1 d . . .
H57 H 0.0490 0.5016 0.1041 0.020 Uiso 1 1 calc R . .
C58 C 0.1965(5) 0.4912(4) 0.0517(3) 0.0175(14) Uani 1 1 d . . .
C59 C 0.2989(5) 0.4944(4) 0.0603(4) 0.0189(14) Uani 1 1 d . . .
H59 H 0.3517 0.4843 0.0200 0.023 Uiso 1 1 calc R . .
C60 C 0.3232(5) 0.5129(4) 0.1291(4) 0.0202(15) Uani 1 1 d . . .
C61 C 0.2458(5) 0.5293(4) 0.1870(3) 0.0180(14) Uani 1 1 d . . .
H61 H 0.2649 0.5423 0.2333 0.022 Uiso 1 1 calc R . .
C62 C 0.1663(5) 0.4800(5) -0.0237(4) 0.0233(15) Uani 1 1 d . . .
C63 C 0.4342(5) 0.5216(5) 0.1388(4) 0.0262(16) Uani 1 1 d . . .
C64 C 0.0936(5) 0.5425(4) 0.3279(3) 0.0169(14) Uani 1 1 d . . .
C65 C 0.0756(5) 0.4537(4) 0.3828(3) 0.0194(14) Uani 1 1 d . . .
H65 H 0.0323 0.4092 0.3713 0.023 Uiso 1 1 calc R . .
C66 C 0.1180(5) 0.4278(5) 0.4527(3) 0.0218(15) Uani 1 1 d . . .
C67 C 0.1797(5) 0.4909(5) 0.4728(4) 0.0230(15) Uani 1 1 d . . .
H67 H 0.2082 0.4735 0.5211 0.028 Uiso 1 1 calc R . .
C68 C 0.1993(5) 0.5809(4) 0.4200(4) 0.0220(15) Uani 1 1 d . . .
C69 C 0.1576(5) 0.6038(4) 0.3500(4) 0.0213(15) Uani 1 1 d . . .
H69 H 0.1731 0.6647 0.3146 0.026 Uiso 1 1 calc R . .
C70 C 0.2678(6) 0.6479(5) 0.4397(4) 0.0353(19) Uani 1 1 d . . .
C71 C 0.1007(5) 0.3297(5) 0.5053(4) 0.0256(16) Uani 1 1 d . . .
B1 B 0.0525(5) 0.5652(5) 0.2413(4) 0.0176(16) Uani 1 1 d . . .

loop_
_atom_site_aniso_label
_atom_site_aniso_U_11
_atom_site_aniso_U_22
_atom_site_aniso_U_33
_atom_site_aniso_U_23
_atom_site_aniso_U_13
_atom_site_aniso_U_12
Ni1 0.0237(5) 0.0214(5) 0.0314(5) -0.0084(4) 0.0039(4) -0.0034(4)
Sb1 0.0151(17) 0.0221(6) 0.013(2) -0.0043(14) -0.0073(10) -0.0009(10)
P2 0.0151(17) 0.0221(6) 0.013(2) -0.0043(14) -0.0073(10) -0.0009(10)
P1 0.0129(8) 0.0124(9) 0.0166(8) -0.0043(6) 0.0007(6) -0.0018(7)
C1 0.024(4) 0.041(5) 0.042(5) -0.015(4) 0.006(3) 0.000(3)
C2A 0.035(9) 0.019(9) 0.032(8) -0.008(6) 0.000(6) 0.005(7)
C2B 0.012(11) 0.045(19) 0.047(14) -0.021(11) -0.005(9) 0.009(11)
C3 0.022(4) 0.080(7) 0.055(6) -0.035(5) -0.003(4) 0.012(4)
C4 0.041(5) 0.041(5) 0.018(4) -0.008(3) -0.009(3) -0.009(4)
C5 0.043(5) 0.035(5) 0.033(4) -0.013(4) 0.002(4) -0.008(4)
C6 0.055(6) 0.034(5) 0.037(5) -0.010(4) 0.001(4) 0.001(4)
C7 0.050(6) 0.063(6) 0.035(5) -0.022(4) -0.008(4) 0.007(5)
C8 0.042(5) 0.073(7) 0.040(5) -0.022(5) -0.006(4) -0.011(5)
C9 0.042(5) 0.043(5) 0.033(4) -0.010(4) -0.007(4) -0.014(4)
C10 0.041(5) 0.030(4) 0.041(5) -0.016(3) -0.017(4) 0.011(4)
C11 0.037(5) 0.055(5) 0.035(5) -0.022(4) -0.002(4) -0.004(4)
C12 0.052(6) 0.086(7) 0.038(5) -0.025(5) 0.003(4) -0.012(5)
C13 0.043(5) 0.062(6) 0.045(5) -0.006(4) 0.006(4) -0.008(5)
C14 0.057(6) 0.052(6) 0.066(6) -0.008(5) -0.025(5) -0.014(5)
C15 0.054(5) 0.046(5) 0.040(5) -0.005(4) -0.026(4) -0.011(4)
C16 0.034(4) 0.033(5) 0.020(4) 0.000(3) 0.002(3) -0.007(4)
C17 0.053(5) 0.026(4) 0.029(4) -0.005(3) -0.011(4) -0.001(4)
C18 0.062(6) 0.042(5) 0.034(5) -0.010(4) -0.009(4) -0.008(4)
C19 0.045(5) 0.047(6) 0.054(5) -0.023(4) 0.014(4) -0.018(4)
C20 0.038(5) 0.026(5) 0.111(8) -0.012(5) 0.009(5) -0.005(4)
C21 0.028(5) 0.034(5) 0.082(7) 0.005(4) -0.009(4) -0.006(4)
C22 0.020(4) 0.019(4) 0.025(4) -0.002(3) -0.004(3) -0.002(3)
C23 0.027(4) 0.027(4) 0.025(4) -0.007(3) 0.002(3) 0.000(3)
C24 0.029(4) 0.024(4) 0.056(5) -0.008(4) -0.008(4) -0.005(3)
C25 0.021(4) 0.026(4) 0.056(5) 0.000(4) -0.005(4) -0.007(3)
C26 0.026(4) 0.028(4) 0.034(4) -0.002(3) 0.005(3) -0.003(3)
C27 0.027(4) 0.023(4) 0.028(4) -0.008(3) -0.012(3) 0.002(3)
C28 0.025(4) 0.024(4) 0.017(3) -0.005(3) -0.003(3) -0.006(3)
C29 0.021(4) 0.029(4) 0.024(4) -0.011(3) -0.002(3) -0.008(3)
C30 0.028(4) 0.034(5) 0.029(4) -0.014(3) -0.002(3) 0.008(3)
C31 0.034(5) 0.027(4) 0.032(4) 0.000(3) 0.001(3) -0.007(4)
C32 0.025(4) 0.037(5) 0.043(5) 0.002(4) 0.000(3) -0.005(4)
C33 0.019(4) 0.024(4) 0.039(4) 0.000(3) 0.001(3) 0.000(3)
C34 0.012(3) 0.030(4) 0.023(4) -0.012(3) 0.000(3) 0.005(3)
C35 0.020(4) 0.020(4) 0.029(4) -0.004(3) -0.003(3) 0.000(3)
C36 0.025(4) 0.030(4) 0.026(4) -0.009(3) -0.002(3) -0.005(3)
C37 0.020(4) 0.044(5) 0.019(4) -0.007(3) 0.002(3) 0.004(3)
C38 0.043(5) 0.023(4) 0.029(4) -0.006(3) -0.006(3) 0.007(3)
C39 0.040(4) 0.020(4) 0.022(4) -0.008(3) -0.002(3) 0.003(3)
F1A 0.062(3) 0.051(3) 0.069(3) -0.043(2) -0.001(3) 0.002(3)
F2A 0.062(3) 0.051(3) 0.069(3) -0.043(2) -0.001(3) 0.002(3)
F3A 0.062(3) 0.051(3) 0.069(3) -0.043(2) -0.001(3) 0.002(3)
F1B 0.062(3) 0.051(3) 0.069(3) -0.043(2) -0.001(3) 0.002(3)
F2B 0.062(3) 0.051(3) 0.069(3) -0.043(2) -0.001(3) 0.002(3)
F3B 0.062(3) 0.051(3) 0.069(3) -0.043(2) -0.001(3) 0.002(3)
F4 0.031(2) 0.035(2) 0.029(2) 0.0006(18) -0.0128(18) 0.0092(19)
F5 0.060(3) 0.028(2) 0.022(2) -0.0043(17) -0.0077(19) 0.008(2)
F6 0.031(2) 0.043(3) 0.031(2) 0.0110(19) 0.0016(18) -0.011(2)
F7 0.127(5) 0.050(3) 0.040(3) -0.023(2) 0.007(3) -0.028(3)
F8 0.070(4) 0.025(3) 0.133(5) -0.014(3) -0.055(4) 0.004(3)
F9 0.044(3) 0.043(3) 0.119(5) -0.036(3) 0.031(3) -0.027(2)
F10 0.039(3) 0.057(3) 0.027(2) -0.010(2) 0.0047(19) 0.014(2)
F11 0.040(3) 0.027(3) 0.083(4) 0.000(2) 0.023(2) 0.005(2)
F12 0.026(2) 0.092(4) 0.067(3) -0.045(3) -0.022(2) 0.021(2)
F13 0.024(2) 0.045(3) 0.022(2) -0.0145(18) 0.0019(16) -0.0035(18)
F14 0.038(2) 0.031(2) 0.024(2) -0.0060(17) -0.0169(18) 0.0075(19)
F15 0.033(2) 0.024(2) 0.030(2) -0.0110(17) -0.0087(17) -0.0073(18)
F16 0.031(3) 0.068(4) 0.130(5) -0.067(3) -0.029(3) 0.006(2)
F17 0.018(3) 0.259(9) 0.046(3) -0.061(4) 0.002(2) -0.022(4)
F18 0.046(3) 0.050(3) 0.135(5) 0.000(3) -0.050(3) 0.005(3)
F19 0.094(4) 0.054(3) 0.033(3) -0.011(2) -0.025(2) -0.028(3)
F20 0.038(3) 0.078(4) 0.115(5) -0.043(3) -0.021(3) -0.015(3)
F21 0.101(4) 0.024(3) 0.063(3) -0.002(2) -0.047(3) -0.020(3)
F22 0.092(4) 0.026(3) 0.033(2) -0.0010(19) 0.012(2) 0.014(2)
F23 0.039(3) 0.033(3) 0.066(3) 0.017(2) 0.002(2) -0.008(2)
F24 0.095(4) 0.034(3) 0.033(3) 0.015(2) -0.035(3) -0.012(3)
C40 0.011(3) 0.022(4) 0.014(3) -0.001(3) -0.002(2) -0.002(3)
C41 0.012(3) 0.023(4) 0.024(3) -0.003(3) -0.003(3) -0.002(3)
C42 0.018(3) 0.020(4) 0.021(4) -0.005(3) 0.001(3) -0.002(3)
C43 0.020(4) 0.013(3) 0.028(4) -0.004(3) -0.007(3) 0.002(3)
C44 0.013(3) 0.019(4) 0.024(4) 0.000(3) -0.002(3) 0.002(3)
C45 0.013(3) 0.026(4) 0.021(3) -0.010(3) -0.003(3) 0.002(3)
C46 0.020(4) 0.021(4) 0.029(4) -0.004(3) 0.000(3) -0.001(3)
C47 0.024(4) 0.016(4) 0.029(4) -0.005(3) -0.004(3) 0.002(3)
C48 0.015(3) 0.019(4) 0.010(3) -0.002(3) -0.002(2) 0.000(3)
C49 0.013(3) 0.028(4) 0.014(3) -0.003(3) -0.002(3) 0.003(3)
C50 0.026(4) 0.017(4) 0.014(3) 0.000(3) -0.004(3) -0.007(3)
C51 0.025(4) 0.029(4) 0.013(3) 0.002(3) 0.000(3) -0.008(3)
C52 0.017(4) 0.028(4) 0.017(3) -0.003(3) -0.005(3) 0.001(3)
C53 0.022(4) 0.013(3) 0.016(3) 0.000(3) -0.003(3) -0.004(3)
C54 0.024(4) 0.030(4) 0.034(4) -0.009(3) -0.003(3) -0.007(3)
C55 0.018(4) 0.027(4) 0.023(4) -0.002(3) 0.002(3) -0.004(3)
C56 0.019(3) 0.007(3) 0.017(3) -0.001(2) -0.005(3) -0.005(3)
C57 0.021(4) 0.009(3) 0.021(3) -0.001(3) -0.006(3) -0.003(3)
C58 0.021(4) 0.015(3) 0.015(3) -0.001(3) -0.002(3) -0.002(3)
C59 0.018(4) 0.016(4) 0.024(4) -0.009(3) 0.001(3) 0.001(3)
C60 0.016(3) 0.020(4) 0.023(4) -0.003(3) -0.004(3) 0.002(3)
C61 0.031(4) 0.013(3) 0.009(3) 0.000(2) -0.003(3) -0.003(3)
C62 0.029(4) 0.020(4) 0.023(4) -0.010(3) -0.004(3) 0.002(3)
C63 0.017(4) 0.042(5) 0.021(4) -0.011(3) -0.002(3) 0.000(3)
C64 0.016(3) 0.015(4) 0.019(3) -0.006(3) 0.000(3) -0.001(3)
C65 0.020(4) 0.023(4) 0.018(3) -0.010(3) -0.002(3) -0.001(3)
C66 0.029(4) 0.025(4) 0.010(3) -0.003(3) -0.002(3) 0.006(3)
C67 0.028(4) 0.026(4) 0.015(3) -0.002(3) -0.008(3) 0.004(3)
C68 0.025(4) 0.017(4) 0.027(4) -0.009(3) -0.007(3) 0.003(3)
C69 0.025(4) 0.019(4) 0.019(3) -0.005(3) 0.000(3) 0.000(3)
C70 0.053(5) 0.031(5) 0.023(4) -0.002(3) -0.019(4) -0.003(4)
C71 0.026(4) 0.031(4) 0.018(4) -0.002(3) -0.005(3) 0.006(3)
B1 0.017(4) 0.016(4) 0.020(4) -0.006(3) -0.004(3) 0.005(3)

loop_
_atom_type_symbol
_atom_type_description
_atom_type_scat_dispersion_real
_atom_type_scat_dispersion_imag
_atom_type_scat_source
C C 0.0033 0.0016 'International Tables Vol C Tables 4.2.6.8 and 6.1.1.4'
H H 0.0000 0.0000 'International Tables Vol C Tables 4.2.6.8 and 6.1.1.4'
B B 0.0013 0.0007 'International Tables Vol C Tables 4.2.6.8 and 6.1.1.4'
F F 0.0171 0.0103 'International Tables Vol C Tables 4.2.6.8 and 6.1.1.4'
P P 0.1023 0.0942 'International Tables Vol C Tables 4.2.6.8 and 6.1.1.4'
Ni Ni 0.3393 1.1124 'International Tables Vol C Tables 4.2.6.8 and 6.1.1.4'
Sb Sb -0.5866 1.5461 'International Tables Vol C Tables 4.2.6.8 and 6.1.1.4'

loop_
_geom_angle_atom_site_label_1
_geom_angle_atom_site_label_2
_geom_angle_atom_site_label_3
_geom_angle
_geom_angle_site_symmetry_1
_geom_angle_site_symmetry_3
_geom_angle_publ_flag
C2A Ni1 C1 41.2(5) . . ?
C2A Ni1 C3 37.6(4) . . ?
C1 Ni1 C3 72.1(3) . . ?
C2A Ni1 C2B 28.8(6) . . ?
C1 Ni1 C2B 37.1(6) . . ?
C3 Ni1 C2B 38.0(6) . . ?
C2A Ni1 P1 132.2(4) . . ?
C1 Ni1 P1 95.1(2) . . ?
C3 Ni1 P1 166.6(2) . . ?
C2B Ni1 P1 128.6(6) . . ?
C2A Ni1 P2 124.0(12) . . ?
C1 Ni1 P2 161.3(11) . . ?
C3 Ni1 P2 90.0(11) . . ?
C2B Ni1 P2 124.2(12) . . ?
P1 Ni1 P2 102.4(11) . . ?
C2A Ni1 Sb1 123.3(5) . . ?
C1 Ni1 Sb1 161.2(4) . . ?
C3 Ni1 Sb1 89.6(4) . . ?
C2B Ni1 Sb1 124.2(6) . . ?
P1 Ni1 Sb1 102.9(3) . . ?
P2 Ni1 Sb1 1.2(14) . . ?
C16 Sb1 C4 102.8(5) . . ?
C16 Sb1 C10 104.4(5) . . ?
C4 Sb1 C10 102.4(6) . . ?
C16 Sb1 Ni1 114.7(5) . . ?
C4 Sb1 Ni1 121.6(5) . . ?
C10 Sb1 Ni1 109.1(5) . . ?
C10 P2 C4 98.2(16) . . ?
C10 P2 C16 98.6(15) . . ?
C4 P2 C16 96.1(13) . . ?
C10 P2 Ni1 114.6(17) . . ?
C4 P2 Ni1 126.7(19) . . ?
C16 P2 Ni1 117.4(19) . . ?
C22 P1 C28 109.1(3) . . ?
C22 P1 C34 100.8(3) . . ?
C28 P1 C34 103.0(3) . . ?
C22 P1 Ni1 115.0(2) . . ?
C28 P1 Ni1 108.1(2) . . ?
C34 P1 Ni1 119.9(2) . . ?
C2B C1 C2A 43.3(11) . . ?
C2B C1 Ni1 73.0(8) . . ?
C2A C1 Ni1 67.6(6) . . ?
C2B C1 H1A 155.4 . . ?
C2A C1 H1A 116.9 . . ?
Ni1 C1 H1A 116.9 . . ?
C2B C1 H1B 76.0 . . ?
C2A C1 H1B 116.9 . . ?
Ni1 C1 H1B 116.9 . . ?
H1A C1 H1B 114.0 . . ?
C3 C2A C1 124.5(14) . . ?
C3 C2A Ni1 74.7(7) . . ?
C1 C2A Ni1 71.2(6) . . ?
C3 C2A H2A 117.1 . . ?
C1 C2A H2A 117.1 . . ?
Ni1 C2A H2A 117.1 . . ?
C1 C2B C3 131(2) . . ?
C1 C2B Ni1 69.8(9) . . ?
C3 C2B Ni1 70.9(9) . . ?
C1 C2B H2B 110.4 . . ?
C3 C2B H2B 110.4 . . ?
Ni1 C2B H2B 110.4 . . ?
C2A C3 C2B 44.7(11) . . ?
C2A C3 Ni1 67.7(6) . . ?
C2B C3 Ni1 71.1(8) . . ?
C2A C3 H3A 116.9 . . ?
C2B C3 H3A 75.7 . . ?
Ni1 C3 H3A 116.9 . . ?
C2A C3 H3B 116.9 . . ?
C2B C3 H3B 158.0 . . ?
Ni1 C3 H3B 116.9 . . ?
H3A C3 H3B 113.9 . . ?
C5 C4 C9 117.8(7) . . ?
C5 C4 Sb1 121.7(6) . . ?
C9 C4 Sb1 120.5(7) . . ?
C5 C4 P2 121.3(13) . . ?
C9 C4 P2 120.7(13) . . ?
Sb1 C4 P2 4.7(11) . . ?
C6 C5 C4 121.2(7) . . ?
C6 C5 H5 119.4 . . ?
C4 C5 H5 119.4 . . ?
C5 C6 C7 120.2(8) . . ?
C5 C6 H6 119.9 . . ?
C7 C6 H6 119.9 . . ?
C6 C7 C8 119.7(8) . . ?
C6 C7 H7 120.1 . . ?
C8 C7 H7 120.1 . . ?
C9 C8 C7 120.5(8) . . ?
C9 C8 H8 119.8 . . ?
C7 C8 H8 119.8 . . ?
C8 C9 C4 120.6(8) . . ?
C8 C9 H9 119.7 . . ?
C4 C9 H9 119.7 . . ?
C11 C10 C15 118.3(7) . . ?
C11 C10 Sb1 123.3(6) . . ?
C15 C10 Sb1 118.3(6) . . ?
C11 C10 P2 127.9(11) . . ?
C15 C10 P2 113.8(11) . . ?
Sb1 C10 P2 5.1(10) . . ?
C10 C11 C12 121.4(7) . . ?
C10 C11 H11 119.3 . . ?
C12 C11 H11 119.3 . . ?
C11 C12 C13 119.3(8) . . ?
C11 C12 H12 120.3 . . ?
C13 C12 H12 120.3 . . ?
C14 C13 C12 120.2(8) . . ?
C14 C13 H13 119.9 . . ?
C12 C13 H13 119.9 . . ?
C13 C14 C15 119.8(8) . . ?
C13 C14 H14 120.1 . . ?
C15 C14 H14 120.1 . . ?
C14 C15 C10 120.9(8) . . ?
C14 C15 H15 119.6 . . ?
C10 C15 H15 119.6 . . ?
C21 C16 C17 118.5(7) . . ?
C21 C16 Sb1 121.6(6) . . ?
C17 C16 Sb1 119.9(6) . . ?
C21 C16 P2 118.0(11) . . ?
C17 C16 P2 123.6(11) . . ?
Sb1 C16 P2 3.9(11) . . ?
C18 C17 C16 120.4(7) . . ?
C18 C17 H17 119.8 . . ?
C16 C17 H17 119.8 . . ?
C19 C18 C17 120.3(8) . . ?
C19 C18 H18 119.8 . . ?
C17 C18 H18 119.8 . . ?
C18 C19 C20 120.0(8) . . ?
C18 C19 H19 120.0 . . ?
C20 C19 H19 120.0 . . ?
C19 C20 C21 119.6(8) . . ?
C19 C20 H20 120.2 . . ?
C21 C20 H20 120.2 . . ?
C16 C21 C20 121.1(8) . . ?
C16 C21 H21 119.4 . . ?
C20 C21 H21 119.4 . . ?
C27 C22 C23 117.9(6) . . ?
C27 C22 P1 122.4(5) . . ?
C23 C22 P1 119.6(5) . . ?
C24 C23 C22 120.6(6) . . ?
C24 C23 H23 119.7 . . ?
C22 C23 H23 119.7 . . ?
C25 C24 C23 119.6(7) . . ?
C25 C24 H24 120.2 . . ?
C23 C24 H24 120.2 . . ?
C26 C25 C24 120.6(7) . . ?
C26 C25 H25 119.7 . . ?
C24 C25 H25 119.7 . . ?
C25 C26 C27 119.6(7) . . ?
C25 C26 H26 120.2 . . ?
C27 C26 H26 120.2 . . ?
C26 C27 C22 121.7(6) . . ?
C26 C27 H27 119.2 . . ?
C22 C27 H27 119.2 . . ?
C29 C28 C33 119.1(6) . . ?
C29 C28 P1 125.1(5) . . ?
C33 C28 P1 115.7(5) . . ?
C28 C29 C30 119.7(6) . . ?
C28 C29 H29 120.1 . . ?
C30 C29 H29 120.1 . . ?
C31 C30 C29 120.0(7) . . ?
C31 C30 H30 120.0 . . ?
C29 C30 H30 120.0 . . ?
C30 C31 C32 120.5(7) . . ?
C30 C31 H31 119.7 . . ?
C32 C31 H31 119.7 . . ?
C33 C32 C31 120.3(7) . . ?
C33 C32 H32 119.8 . . ?
C31 C32 H32 119.8 . . ?
C32 C33 C28 120.3(7) . . ?
C32 C33 H33 119.8 . . ?
C28 C33 H33 119.8 . . ?
C35 C34 C39 118.5(6) . . ?
C35 C34 P1 123.7(5) . . ?
C39 C34 P1 117.8(5) . . ?
C34 C35 C36 120.9(6) . . ?
C34 C35 H35 119.5 . . ?
C36 C35 H35 119.5 . . ?
C37 C36 C35 119.6(6) . . ?
C37 C36 H36 120.2 . . ?
C35 C36 H36 120.2 . . ?
C38 C37 C36 120.2(6) . . ?
C38 C37 H37 119.9 . . ?
C36 C37 H37 119.9 . . ?
C37 C38 C39 119.9(7) . . ?
C37 C38 H38 120.0 . . ?
C39 C38 H38 120.0 . . ?
C38 C39 C34 120.9(6) . . ?
C38 C39 H39 119.6 . . ?
C34 C39 H39 119.6 . . ?
C41 C40 C45 114.9(6) . . ?
C41 C40 B1 124.2(5) . . ?
C45 C40 B1 120.8(5) . . ?
C40 C41 C42 122.6(6) . . ?
C40 C41 H41 118.7 . . ?
C42 C41 H41 118.7 . . ?
C43 C42 C41 120.5(6) . . ?
C43 C42 C46 119.8(6) . . ?
C41 C42 C46 119.7(6) . . ?
C42 C43 C44 118.7(6) . . ?
C42 C43 H43 120.7 . . ?
C44 C43 H43 120.7 . . ?
C45 C44 C43 119.8(6) . . ?
C45 C44 C47 121.0(6) . . ?
C43 C44 C47 119.2(6) . . ?
C44 C45 C40 123.6(6) . . ?
C44 C45 H45 118.2 . . ?
C40 C45 H45 118.2 . . ?
F3A C46 F1A 108.0(7) . . ?
F3A C46 F3B 73.8(7) . . ?
F1A C46 F3B 36.3(6) . . ?
F3A C46 F1B 129.5(8) . . ?
F1A C46 F1B 71.9(7) . . ?
F3B C46 F1B 102.8(8) . . ?
F3A C46 F2A 106.3(7) . . ?
F1A C46 F2A 101.3(7) . . ?
F3B C46 F2A 123.1(8) . . ?
F1B C46 F2A 33.0(5) . . ?
F3A C46 F2B 38.8(6) . . ?
F1A C46 F2B 130.1(8) . . ?
F3B C46 F2B 106.1(8) . . ?
F1B C46 F2B 101.2(8) . . ?
F2A C46 F2B 70.8(7) . . ?
F3A C46 C42 113.1(7) . . ?
F1A C46 C42 113.4(6) . . ?
F3B C46 C42 117.8(7) . . ?
F1B C46 C42 112.4(7) . . ?
F2A C46 C42 113.8(6) . . ?
F2B C46 C42 114.7(7) . . ?
F5 C47 F6 106.5(5) . . ?
F5 C47 F4 106.2(5) . . ?
F6 C47 F4 105.7(5) . . ?
F5 C47 C44 113.7(5) . . ?
F6 C47 C44 112.1(5) . . ?
F4 C47 C44 112.2(5) . . ?
C49 C48 C53 114.6(5) . . ?
C49 C48 B1 123.9(5) . . ?
C53 C48 B1 121.3(5) . . ?
C48 C49 C50 123.2(6) . . ?
C48 C49 H49 118.4 . . ?
C50 C49 H49 118.4 . . ?
C51 C50 C49 120.3(6) . . ?
C51 C50 C54 120.3(6) . . ?
C49 C50 C54 119.4(6) . . ?
C50 C51 C52 118.7(6) . . ?
C50 C51 H51 120.7 . . ?
C52 C51 H51 120.7 . . ?
C53 C52 C51 119.3(6) . . ?
C53 C52 C55 121.0(6) . . ?
C51 C52 C55 119.6(6) . . ?
C52 C53 C48 123.9(6) . . ?
C52 C53 H53 118.1 . . ?
C48 C53 H53 118.1 . . ?
F8 C54 F9 106.0(6) . . ?
F8 C54 F7 103.5(6) . . ?
F9 C54 F7 105.1(6) . . ?
F8 C54 C50 113.8(6) . . ?
F9 C54 C50 114.5(6) . . ?
F7 C54 C50 113.0(6) . . ?
F12 C55 F11 106.9(6) . . ?
F12 C55 F10 104.9(5) . . ?
F11 C55 F10 104.6(5) . . ?
F12 C55 C52 113.7(5) . . ?
F11 C55 C52 113.8(5) . . ?
F10 C55 C52 112.1(5) . . ?
C57 C56 C61 114.8(5) . . ?
C57 C56 B1 122.8(5) . . ?
C61 C56 B1 121.6(5) . . ?
C58 C57 C56 122.7(6) . . ?
C58 C57 H57 118.6 . . ?
C56 C57 H57 118.6 . . ?
C59 C58 C57 120.6(6) . . ?
C59 C58 C62 120.7(5) . . ?
C57 C58 C62 118.5(6) . . ?
C58 C59 C60 118.4(6) . . ?
C58 C59 H59 120.8 . . ?
C60 C59 H59 120.8 . . ?
C59 C60 C61 120.5(6) . . ?
C59 C60 C63 119.9(5) . . ?
C61 C60 C63 119.4(6) . . ?
C60 C61 C56 122.9(6) . . ?
C60 C61 H61 118.5 . . ?
C56 C61 H61 118.5 . . ?
F15 C62 F13 106.5(5) . . ?
F15 C62 F14 105.8(5) . . ?
F13 C62 F14 106.0(5) . . ?
F15 C62 C58 113.6(5) . . ?
F13 C62 C58 112.7(5) . . ?
F14 C62 C58 111.6(5) . . ?
F17 C63 F16 106.8(6) . . ?
F17 C63 F18 105.7(6) . . ?
F16 C63 F18 103.7(6) . . ?
F17 C63 C60 113.9(5) . . ?
F16 C63 C60 113.6(6) . . ?
F18 C63 C60 112.4(6) . . ?
C65 C64 C69 114.6(6) . . ?
C65 C64 B1 121.0(5) . . ?
C69 C64 B1 124.0(5) . . ?
C66 C65 C64 123.0(6) . . ?
C66 C65 H65 118.5 . . ?
C64 C65 H65 118.5 . . ?
C65 C66 C67 120.6(6) . . ?
C65 C66 C71 119.6(6) . . ?
C67 C66 C71 119.7(6) . . ?
C66 C67 C68 118.5(6) . . ?
C66 C67 H67 120.8 . . ?
C68 C67 H67 120.8 . . ?
C69 C68 C67 119.5(6) . . ?
C69 C68 C70 121.5(6) . . ?
C67 C68 C70 118.9(6) . . ?
C68 C69 C64 123.8(6) . . ?
C68 C69 H69 118.1 . . ?
C64 C69 H69 118.1 . . ?
F19 C70 F21 106.4(6) . . ?
F19 C70 F20 105.9(6) . . ?
F21 C70 F20 105.9(6) . . ?
F19 C70 C68 113.2(6) . . ?
F21 C70 C68 112.6(6) . . ?
F20 C70 C68 112.3(6) . . ?
F22 C71 F24 106.7(6) . . ?
F22 C71 F23 106.0(6) . . ?
F24 C71 F23 105.6(5) . . ?
F22 C71 C66 112.6(5) . . ?
F24 C71 C66 113.2(6) . . ?
F23 C71 C66 112.3(6) . . ?
C56 B1 C48 114.8(5) . . ?
C56 B1 C64 107.3(5) . . ?
C48 B1 C64 108.3(5) . . ?
C56 B1 C40 106.1(5) . . ?
C48 B1 C40 107.2(5) . . ?
C64 B1 C40 113.2(5) . . ?

loop_
_geom_bond_atom_site_label_1
_geom_bond_atom_site_label_2
_geom_bond_distance
_geom_bond_site_symmetry_2
_geom_bond_publ_flag
Ni1 C2A 1.962(12) . ?
Ni1 C1 2.010(8) . ?
Ni1 C3 2.045(7) . ?
Ni1 C2B 2.048(18) . ?
Ni1 P1 2.1915(19) . ?
Ni1 P2 2.19(2) . ?
Ni1 Sb1 2.370(6) . ?
Sb1 C16 1.953(13) . ?
Sb1 C4 1.957(14) . ?
Sb1 C10 1.960(14) . ?
P2 C10 2.00(4) . ?
P2 C4 2.03(4) . ?
P2 C16 2.07(4) . ?
P1 C22 1.818(6) . ?
P1 C28 1.825(7) . ?
P1 C34 1.852(6) . ?
C1 C2B 1.29(2) . ?
C1 C2A 1.400(16) . ?
C1 H1A 0.9900 . ?
C1 H1B 0.9900 . ?
C2A C3 1.295(14) . ?
C2A H2A 1.0000 . ?
C2B C3 1.33(2) . ?
C2B H2B 1.0000 . ?
C3 H3A 0.9900 . ?
C3 H3B 0.9900 . ?
C4 C5 1.395(10) . ?
C4 C9 1.408(10) . ?
C5 C6 1.364(11) . ?
C5 H5 0.9500 . ?
C6 C7 1.382(11) . ?
C6 H6 0.9500 . ?
C7 C8 1.381(12) . ?
C7 H7 0.9500 . ?
C8 C9 1.366(11) . ?
C8 H8 0.9500 . ?
C9 H9 0.9500 . ?
C10 C11 1.367(10) . ?
C10 C15 1.379(10) . ?
C11 C12 1.375(11) . ?
C11 H11 0.9500 . ?
C12 C13 1.378(11) . ?
C12 H12 0.9500 . ?
C13 C14 1.358(11) . ?
C13 H13 0.9500 . ?
C14 C15 1.379(11) . ?
C14 H14 0.9500 . ?
C15 H15 0.9500 . ?
C16 C21 1.379(10) . ?
C16 C17 1.390(10) . ?
C17 C18 1.385(10) . ?
C17 H17 0.9500 . ?
C18 C19 1.368(11) . ?
C18 H18 0.9500 . ?
C19 C20 1.380(12) . ?
C19 H19 0.9500 . ?
C20 C21 1.385(12) . ?
C20 H20 0.9500 . ?
C21 H21 0.9500 . ?
C22 C27 1.385(9) . ?
C22 C23 1.393(9) . ?
C23 C24 1.384(9) . ?
C23 H23 0.9500 . ?
C24 C25 1.375(10) . ?
C24 H24 0.9500 . ?
C25 C26 1.369(10) . ?
C25 H25 0.9500 . ?
C26 C27 1.370(9) . ?
C26 H26 0.9500 . ?
C27 H27 0.9500 . ?
C28 C29 1.388(9) . ?
C28 C33 1.394(9) . ?
C29 C30 1.387(9) . ?
C29 H29 0.9500 . ?
C30 C31 1.368(9) . ?
C30 H30 0.9500 . ?
C31 C32 1.372(10) . ?
C31 H31 0.9500 . ?
C32 C33 1.361(10) . ?
C32 H32 0.9500 . ?
C33 H33 0.9500 . ?
C34 C35 1.373(9) . ?
C34 C39 1.393(9) . ?
C35 C36 1.386(9) . ?
C35 H35 0.9500 . ?
C36 C37 1.378(9) . ?
C36 H36 0.9500 . ?
C37 C38 1.373(10) . ?
C37 H37 0.9500 . ?
C38 C39 1.373(9) . ?
C38 H38 0.9500 . ?
C39 H39 0.9500 . ?
F1A C46 1.340(11) . ?
F2A C46 1.359(11) . ?
F3A C46 1.299(11) . ?
F1B C46 1.362(13) . ?
F2B C46 1.370(13) . ?
F3B C46 1.344(13) . ?
F4 C47 1.350(7) . ?
F5 C47 1.331(7) . ?
F6 C47 1.342(7) . ?
F7 C54 1.325(8) . ?
F8 C54 1.323(8) . ?
F9 C54 1.323(8) . ?
F10 C55 1.342(7) . ?
F11 C55 1.323(7) . ?
F12 C55 1.320(7) . ?
F13 C62 1.345(7) . ?
F14 C62 1.350(7) . ?
F15 C62 1.339(7) . ?
F16 C63 1.307(8) . ?
F17 C63 1.297(8) . ?
F18 C63 1.323(8) . ?
F19 C70 1.321(8) . ?
F20 C70 1.337(9) . ?
F21 C70 1.333(8) . ?
F22 C71 1.323(8) . ?
F23 C71 1.334(8) . ?
F24 C71 1.329(7) . ?
C40 C41 1.396(8) . ?
C40 C45 1.399(8) . ?
C40 B1 1.658(9) . ?
C41 C42 1.403(9) . ?
C41 H41 0.9500 . ?
C42 C43 1.366(8) . ?
C42 C46 1.454(9) . ?
C43 C44 1.401(9) . ?
C43 H43 0.9500 . ?
C44 C45 1.379(8) . ?
C44 C47 1.485(9) . ?
C45 H45 0.9500 . ?
C48 C49 1.389(8) . ?
C48 C53 1.400(8) . ?
C48 B1 1.636(9) . ?
C49 C50 1.393(8) . ?
C49 H49 0.9500 . ?
C50 C51 1.370(9) . ?
C50 C54 1.480(9) . ?
C51 C52 1.403(9) . ?
C51 H51 0.9500 . ?
C52 C53 1.378(8) . ?
C52 C55 1.481(9) . ?
C53 H53 0.9500 . ?
C56 C57 1.399(8) . ?
C56 C61 1.404(8) . ?
C56 B1 1.633(9) . ?
C57 C58 1.397(8) . ?
C57 H57 0.9500 . ?
C58 C59 1.374(8) . ?
C58 C62 1.486(8) . ?
C59 C60 1.386(8) . ?
C59 H59 0.9500 . ?
C60 C61 1.387(8) . ?
C60 C63 1.501(9) . ?
C61 H61 0.9500 . ?
C64 C65 1.401(8) . ?
C64 C69 1.403(8) . ?
C64 B1 1.640(9) . ?
C65 C66 1.383(8) . ?
C65 H65 0.9500 . ?
C66 C67 1.384(9) . ?
C66 C71 1.491(9) . ?
C67 C68 1.403(9) . ?
C67 H67 0.9500 . ?
C68 C69 1.379(9) . ?
C68 C70 1.482(9) . ?
C69 H69 0.9500 . ?

loop_
_geom_torsion_atom_site_label_1
_geom_torsion_atom_site_label_2
_geom_torsion_atom_site_label_3
_geom_torsion_atom_site_label_4
_geom_torsion
_geom_torsion_site_symmetry_1
_geom_torsion_site_symmetry_2
_geom_torsion_site_symmetry_3
_geom_torsion_site_symmetry_4
_geom_torsion_publ_flag
C2A Ni1 Sb1 C16 -51.9(10) . . . . ?
C1 Ni1 Sb1 C16 -82.2(12) . . . . ?
C3 Ni1 Sb1 C16 -69.8(6) . . . . ?
C2B Ni1 Sb1 C16 -86.6(13) . . . . ?
P1 Ni1 Sb1 C16 115.1(5) . . . . ?
P2 Ni1 Sb1 C16 -176(66) . . . . ?
C2A Ni1 Sb1 C4 -176.7(8) . . . . ?
C1 Ni1 Sb1 C4 153.0(8) . . . . ?
C3 Ni1 Sb1 C4 165.4(7) . . . . ?
C2B Ni1 Sb1 C4 148.6(12) . . . . ?
P1 Ni1 Sb1 C4 -9.7(7) . . . . ?
P2 Ni1 Sb1 C4 59(65) . . . . ?
C2A Ni1 Sb1 C10 64.7(9) . . . . ?
C1 Ni1 Sb1 C10 34.4(15) . . . . ?
C3 Ni1 Sb1 C10 46.9(6) . . . . ?
C2B Ni1 Sb1 C10 30.0(13) . . . . ?
P1 Ni1 Sb1 C10 -128.3(5) . . . . ?
P2 Ni1 Sb1 C10 -60(65) . . . . ?
C2A Ni1 P2 C10 62(2) . . . . ?
C1 Ni1 P2 C10 29(5) . . . . ?
C3 Ni1 P2 C10 45.1(19) . . . . ?
C2B Ni1 P2 C10 27(3) . . . . ?
P1 Ni1 P2 C10 -129.8(17) . . . . ?
Sb1 Ni1 P2 C10 118(66) . . . . ?
C2A Ni1 P2 C4 -175.2(17) . . . . ?
C1 Ni1 P2 C4 151.6(18) . . . . ?
C3 Ni1 P2 C4 168(2) . . . . ?
C2B Ni1 P2 C4 150(2) . . . . ?
P1 Ni1 P2 C4 -7(3) . . . . ?
Sb1 Ni1 P2 C4 -119(66) . . . . ?
C2A Ni1 P2 C16 -53(2) . . . . ?
C1 Ni1 P2 C16 -86(4) . . . . ?
C3 Ni1 P2 C16 -69.9(19) . . . . ?
C2B Ni1 P2 C16 -88(2) . . . . ?
P1 Ni1 P2 C16 115.2(18) . . . . ?
Sb1 Ni1 P2 C16 3(63) . . . . ?
C2A Ni1 P1 C22 100.1(8) . . . . ?
C1 Ni1 P1 C22 120.3(3) . . . . ?
C3 Ni1 P1 C22 136.3(12) . . . . ?
C2B Ni1 P1 C22 137.9(12) . . . . ?
P2 Ni1 P1 C22 -66.4(11) . . . . ?
Sb1 Ni1 P1 C22 -65.2(4) . . . . ?
C2A Ni1 P1 C28 -137.7(8) . . . . ?
C1 Ni1 P1 C28 -117.5(3) . . . . ?
C3 Ni1 P1 C28 -101.5(12) . . . . ?
C2B Ni1 P1 C28 -99.9(12) . . . . ?
P2 Ni1 P1 C28 55.8(11) . . . . ?
Sb1 Ni1 P1 C28 57.0(4) . . . . ?
C2A Ni1 P1 C34 -20.3(8) . . . . ?
C1 Ni1 P1 C34 -0.1(3) . . . . ?
C3 Ni1 P1 C34 15.9(12) . . . . ?
C2B Ni1 P1 C34 17.5(12) . . . . ?
P2 Ni1 P1 C34 173.2(11) . . . . ?
Sb1 Ni1 P1 C34 174.4(4) . . . . ?
C2A Ni1 C1 C2B -45.8(11) . . . . ?
C3 Ni1 C1 C2B -19.1(15) . . . . ?
P1 Ni1 C1 C2B 157.0(15) . . . . ?
P2 Ni1 C1 C2B -2(4) . . . . ?
Sb1 Ni1 C1 C2B -6(2) . . . . ?
C3 Ni1 C1 C2A 26.7(9) . . . . ?
C2B Ni1 C1 C2A 45.8(11) . . . . ?
P1 Ni1 C1 C2A -157.2(8) . . . . ?
P2 Ni1 C1 C2A 44(4) . . . . ?
Sb1 Ni1 C1 C2A 39.8(15) . . . . ?
C2B C1 C2A C3 33.7(14) . . . . ?
Ni1 C1 C2A C3 -55.0(11) . . . . ?
C2B C1 C2A Ni1 88.7(13) . . . . ?
C1 Ni1 C2A C3 135.6(14) . . . . ?
C2B Ni1 C2A C3 71.4(14) . . . . ?
P1 Ni1 C2A C3 167.1(5) . . . . ?
P2 Ni1 C2A C3 -28.9(18) . . . . ?
Sb1 Ni1 C2A C3 -30.2(12) . . . . ?
C3 Ni1 C2A C1 -135.6(14) . . . . ?
C2B Ni1 C2A C1 -64.2(15) . . . . ?
P1 Ni1 C2A C1 31.5(12) . . . . ?
P2 Ni1 C2A C1 -164.5(14) . . . . ?
Sb1 Ni1 C2A C1 -165.8(5) . . . . ?
C2A C1 C2B C3 -36(2) . . . . ?
Ni1 C1 C2B C3 39(2) . . . . ?
C2A C1 C2B Ni1 -75.0(11) . . . . ?
C2A Ni1 C2B C1 79.5(19) . . . . ?
C3 Ni1 C2B C1 150(2) . . . . ?
P1 Ni1 C2B C1 -30(2) . . . . ?
P2 Ni1 C2B C1 179.1(15) . . . . ?
Sb1 Ni1 C2B C1 177.6(8) . . . . ?
C2A Ni1 C2B C3 -70.1(15) . . . . ?
C1 Ni1 C2B C3 -150(2) . . . . ?
P1 Ni1 C2B C3 -179.4(6) . . . . ?
P2 Ni1 C2B C3 30(2) . . . . ?
Sb1 Ni1 C2B C3 28.1(19) . . . . ?
C1 C2A C3 C2B -31.7(13) . . . . ?
Ni1 C2A C3 C2B -85.3(12) . . . . ?
C1 C2A C3 Ni1 53.5(11) . . . . ?
C1 C2B C3 C2A 38(2) . . . . ?
Ni1 C2B C3 C2A 77.0(11) . . . . ?
C1 C2B C3 Ni1 -39(2) . . . . ?
C1 Ni1 C3 C2A -29.0(10) . . . . ?
C2B Ni1 C3 C2A -47.8(11) . . . . ?
P1 Ni1 C3 C2A -45.8(17) . . . . ?
P2 Ni1 C3 C2A 156.3(15) . . . . ?
Sb1 Ni1 C3 C2A 155.2(10) . . . . ?
C2A Ni1 C3 C2B 47.8(11) . . . . ?
C1 Ni1 C3 C2B 18.8(15) . . . . ?
P1 Ni1 C3 C2B 2(2) . . . . ?
P2 Ni1 C3 C2B -155.9(19) . . . . ?
Sb1 Ni1 C3 C2B -157.1(16) . . . . ?
C16 Sb1 C4 C5 128.8(6) . . . . ?
C10 Sb1 C4 C5 20.7(7) . . . . ?
Ni1 Sb1 C4 C5 -101.1(8) . . . . ?
C16 Sb1 C4 C9 -50.3(7) . . . . ?
C10 Sb1 C4 C9 -158.4(6) . . . . ?
Ni1 Sb1 C4 C9 79.8(8) . . . . ?
C16 Sb1 C4 P2 -144(19) . . . . ?
C10 Sb1 C4 P2 108(19) . . . . ?
Ni1 Sb1 C4 P2 -14(18) . . . . ?
C10 P2 C4 C5 29.0(17) . . . . ?
C16 P2 C4 C5 128.6(11) . . . . ?
Ni1 P2 C4 C5 -100(2) . . . . ?
C10 P2 C4 C9 -155.8(9) . . . . ?
C16 P2 C4 C9 -56.2(15) . . . . ?
Ni1 P2 C4 C9 75(2) . . . . ?
C10 P2 C4 Sb1 -67(18) . . . . ?
C16 P2 C4 Sb1 33(17) . . . . ?
Ni1 P2 C4 Sb1 164(21) . . . . ?
C9 C4 C5 C6 0.2(10) . . . . ?
Sb1 C4 C5 C6 -178.9(6) . . . . ?
P2 C4 C5 C6 175.6(11) . . . . ?
C4 C5 C6 C7 0.2(11) . . . . ?
C5 C6 C7 C8 -0.4(11) . . . . ?
C6 C7 C8 C9 0.3(11) . . . . ?
C7 C8 C9 C4 0.1(11) . . . . ?
C5 C4 C9 C8 -0.4(10) . . . . ?
Sb1 C4 C9 C8 178.8(6) . . . . ?
P2 C4 C9 C8 -175.7(11) . . . . ?
C16 Sb1 C10 C11 -18.9(9) . . . . ?
C4 Sb1 C10 C11 88.0(8) . . . . ?
Ni1 Sb1 C10 C11 -142.0(6) . . . . ?
C16 Sb1 C10 C15 163.7(6) . . . . ?
C4 Sb1 C10 C15 -89.3(7) . . . . ?
Ni1 Sb1 C10 C15 40.6(9) . . . . ?
C16 Sb1 C10 P2 136(18) . . . . ?
C4 Sb1 C10 P2 -117(18) . . . . ?
Ni1 Sb1 C10 P2 13(18) . . . . ?
C4 P2 C10 C11 84.3(19) . . . . ?
C16 P2 C10 C11 -13(2) . . . . ?
Ni1 P2 C10 C11 -138.8(13) . . . . ?
C4 P2 C10 C15 -95.8(11) . . . . ?
C16 P2 C10 C15 166.7(9) . . . . ?
Ni1 P2 C10 C15 41(2) . . . . ?
C4 P2 C10 Sb1 58(17) . . . . ?
C16 P2 C10 Sb1 -40(17) . . . . ?
Ni1 P2 C10 Sb1 -165(20) . . . . ?
C15 C10 C11 C12 -1.4(12) . . . . ?
Sb1 C10 C11 C12 -178.8(8) . . . . ?
P2 C10 C11 C12 178.5(16) . . . . ?
C10 C11 C12 C13 0.2(14) . . . . ?
C11 C12 C13 C14 1.5(14) . . . . ?
C12 C13 C14 C15 -1.9(14) . . . . ?
C13 C14 C15 C10 0.6(14) . . . . ?
C11 C10 C15 C14 1.0(12) . . . . ?
Sb1 C10 C15 C14 178.5(8) . . . . ?
P2 C10 C15 C14 -178.9(14) . . . . ?
C4 Sb1 C16 C21 154.6(6) . . . . ?
C10 Sb1 C16 C21 -98.8(7) . . . . ?
Ni1 Sb1 C16 C21 20.5(9) . . . . ?
C4 Sb1 C16 C17 -27.5(8) . . . . ?
C10 Sb1 C16 C17 79.1(8) . . . . ?
Ni1 Sb1 C16 C17 -161.6(6) . . . . ?
C4 Sb1 C16 P2 135(23) . . . . ?
C10 Sb1 C16 P2 -118(23) . . . . ?
Ni1 Sb1 C16 P2 1(22) . . . . ?
C10 P2 C16 C21 -103.7(12) . . . . ?
C4 P2 C16 C21 157.0(9) . . . . ?
Ni1 P2 C16 C21 20(2) . . . . ?
C10 P2 C16 C17 75.6(18) . . . . ?
C4 P2 C16 C17 -24(2) . . . . ?
Ni1 P2 C16 C17 -160.8(12) . . . . ?
C10 P2 C16 Sb1 58(22) . . . . ?
C4 P2 C16 Sb1 -42(21) . . . . ?
Ni1 P2 C16 Sb1 -179(24) . . . . ?
C21 C16 C17 C18 0.3(11) . . . . ?
Sb1 C16 C17 C18 -177.7(7) . . . . ?
P2 C16 C17 C18 -179.1(15) . . . . ?
C16 C17 C18 C19 1.3(11) . . . . ?
C17 C18 C19 C20 -2.4(12) . . . . ?
C18 C19 C20 C21 2.0(13) . . . . ?
C17 C16 C21 C20 -0.6(11) . . . . ?
Sb1 C16 C21 C20 177.3(7) . . . . ?
P2 C16 C21 C20 178.7(14) . . . . ?
C19 C20 C21 C16 -0.5(13) . . . . ?
C28 P1 C22 C27 57.6(6) . . . . ?
C34 P1 C22 C27 -50.3(6) . . . . ?
Ni1 P1 C22 C27 179.3(5) . . . . ?
C28 P1 C22 C23 -125.2(5) . . . . ?
C34 P1 C22 C23 126.9(5) . . . . ?
Ni1 P1 C22 C23 -3.6(6) . . . . ?
C27 C22 C23 C24 -1.3(10) . . . . ?
P1 C22 C23 C24 -178.5(5) . . . . ?
C22 C23 C24 C25 -0.7(11) . . . . ?
C23 C24 C25 C26 1.7(11) . . . . ?
C24 C25 C26 C27 -0.7(11) . . . . ?
C25 C26 C27 C22 -1.4(11) . . . . ?
C23 C22 C27 C26 2.3(10) . . . . ?
P1 C22 C27 C26 179.5(5) . . . . ?
C22 P1 C28 C29 -0.6(6) . . . . ?
C34 P1 C28 C29 105.8(6) . . . . ?
Ni1 P1 C28 C29 -126.4(5) . . . . ?
C22 P1 C28 C33 175.7(5) . . . . ?
C34 P1 C28 C33 -77.9(5) . . . . ?
Ni1 P1 C28 C33 50.0(5) . . . . ?
C33 C28 C29 C30 1.4(9) . . . . ?
P1 C28 C29 C30 177.6(5) . . . . ?
C28 C29 C30 C31 0.4(10) . . . . ?
C29 C30 C31 C32 -1.3(10) . . . . ?
C30 C31 C32 C33 0.2(11) . . . . ?
C31 C32 C33 C28 1.7(11) . . . . ?
C29 C28 C33 C32 -2.5(10) . . . . ?
P1 C28 C33 C32 -179.1(6) . . . . ?
C22 P1 C34 C35 120.2(6) . . . . ?
C28 P1 C34 C35 7.4(6) . . . . ?
Ni1 P1 C34 C35 -112.6(5) . . . . ?
C22 P1 C34 C39 -59.9(5) . . . . ?
C28 P1 C34 C39 -172.6(5) . . . . ?
Ni1 P1 C34 C39 67.3(5) . . . . ?
C39 C34 C35 C36 0.1(9) . . . . ?
P1 C34 C35 C36 -180.0(5) . . . . ?
C34 C35 C36 C37 -0.7(10) . . . . ?
C35 C36 C37 C38 1.2(10) . . . . ?
C36 C37 C38 C39 -1.0(10) . . . . ?
C37 C38 C39 C34 0.4(10) . . . . ?
C35 C34 C39 C38 0.0(10) . . . . ?
P1 C34 C39 C38 -179.9(5) . . . . ?
C45 C40 C41 C42 0.0(8) . . . . ?
B1 C40 C41 C42 -175.6(5) . . . . ?
C40 C41 C42 C43 -0.7(9) . . . . ?
C40 C41 C42 C46 -179.6(6) . . . . ?
C41 C42 C43 C44 1.7(9) . . . . ?
C46 C42 C43 C44 -179.4(6) . . . . ?
C42 C43 C44 C45 -2.0(9) . . . . ?
C42 C43 C44 C47 178.1(6) . . . . ?
C43 C44 C45 C40 1.4(9) . . . . ?
C47 C44 C45 C40 -178.7(6) . . . . ?
C41 C40 C45 C44 -0.4(9) . . . . ?
B1 C40 C45 C44 175.4(5) . . . . ?
C43 C42 C46 F3A -105.5(9) . . . . ?
C41 C42 C46 F3A 73.5(9) . . . . ?
C43 C42 C46 F1A 131.2(8) . . . . ?
C41 C42 C46 F1A -49.9(10) . . . . ?
C43 C42 C46 F3B 171.3(9) . . . . ?
C41 C42 C46 F3B -9.8(11) . . . . ?
C43 C42 C46 F1B 52.0(10) . . . . ?
C41 C42 C46 F1B -129.0(8) . . . . ?
C43 C42 C46 F2A 16.0(10) . . . . ?
C41 C42 C46 F2A -165.0(7) . . . . ?
C43 C42 C46 F2B -62.8(10) . . . . ?
C41 C42 C46 F2B 116.1(9) . . . . ?
C45 C44 C47 F5 6.6(9) . . . . ?
C43 C44 C47 F5 -173.4(5) . . . . ?
C45 C44 C47 F6 -114.2(6) . . . . ?
C43 C44 C47 F6 65.8(8) . . . . ?
C45 C44 C47 F4 127.1(6) . . . . ?
C43 C44 C47 F4 -53.0(8) . . . . ?
C53 C48 C49 C50 -0.6(8) . . . . ?
B1 C48 C49 C50 174.7(5) . . . . ?
C48 C49 C50 C51 0.6(9) . . . . ?
C48 C49 C50 C54 -179.3(6) . . . . ?
C49 C50 C51 C52 -0.9(9) . . . . ?
C54 C50 C51 C52 179.0(6) . . . . ?
C50 C51 C52 C53 1.1(9) . . . . ?
C50 C51 C52 C55 -178.4(6) . . . . ?
C51 C52 C53 C48 -1.2(9) . . . . ?
C55 C52 C53 C48 178.4(6) . . . . ?
C49 C48 C53 C52 0.8(8) . . . . ?
B1 C48 C53 C52 -174.5(6) . . . . ?
C51 C50 C54 F8 -133.6(6) . . . . ?
C49 C50 C54 F8 46.3(8) . . . . ?
C51 C50 C54 F9 -11.5(9) . . . . ?
C49 C50 C54 F9 168.4(6) . . . . ?
C51 C50 C54 F7 108.8(7) . . . . ?
C49 C50 C54 F7 -71.3(8) . . . . ?
C53 C52 C55 F12 142.4(6) . . . . ?
C51 C52 C55 F12 -38.1(8) . . . . ?
C53 C52 C55 F11 19.6(9) . . . . ?
C51 C52 C55 F11 -160.9(6) . . . . ?
C53 C52 C55 F10 -98.9(7) . . . . ?
C51 C52 C55 F10 80.7(7) . . . . ?
C61 C56 C57 C58 -2.3(8) . . . . ?
B1 C56 C57 C58 167.7(6) . . . . ?
C56 C57 C58 C59 1.8(9) . . . . ?
C56 C57 C58 C62 -173.1(5) . . . . ?
C57 C58 C59 C60 -0.1(9) . . . . ?
C62 C58 C59 C60 174.7(6) . . . . ?
C58 C59 C60 C61 -1.1(9) . . . . ?
C58 C59 C60 C63 -177.1(6) . . . . ?
C59 C60 C61 C56 0.5(9) . . . . ?
C63 C60 C61 C56 176.5(6) . . . . ?
C57 C56 C61 C60 1.1(8) . . . . ?
B1 C56 C61 C60 -169.0(6) . . . . ?
C59 C58 C62 F15 118.2(6) . . . . ?
C57 C58 C62 F15 -66.9(7) . . . . ?
C59 C58 C62 F13 -3.1(8) . . . . ?
C57 C58 C62 F13 171.8(5) . . . . ?
C59 C58 C62 F14 -122.3(6) . . . . ?
C57 C58 C62 F14 52.6(7) . . . . ?
C59 C60 C63 F17 15.4(10) . . . . ?
C61 C60 C63 F17 -160.7(7) . . . . ?
C59 C60 C63 F16 137.9(6) . . . . ?
C61 C60 C63 F16 -38.1(9) . . . . ?
C59 C60 C63 F18 -104.7(7) . . . . ?
C61 C60 C63 F18 79.2(8) . . . . ?
C69 C64 C65 C66 -0.5(9) . . . . ?
B1 C64 C65 C66 172.9(6) . . . . ?
C64 C65 C66 C67 1.4(10) . . . . ?
C64 C65 C66 C71 -176.0(6) . . . . ?
C65 C66 C67 C68 -0.8(9) . . . . ?
C71 C66 C67 C68 176.6(6) . . . . ?
C66 C67 C68 C69 -0.5(9) . . . . ?
C66 C67 C68 C70 -178.2(6) . . . . ?
C67 C68 C69 C64 1.4(10) . . . . ?
C70 C68 C69 C64 179.0(6) . . . . ?
C65 C64 C69 C68 -0.8(9) . . . . ?
B1 C64 C69 C68 -174.1(6) . . . . ?
C69 C68 C70 F19 143.4(6) . . . . ?
C67 C68 C70 F19 -38.9(9) . . . . ?
C69 C68 C70 F21 22.8(10) . . . . ?
C67 C68 C70 F21 -159.6(6) . . . . ?
C69 C68 C70 F20 -96.7(8) . . . . ?
C67 C68 C70 F20 80.9(8) . . . . ?
C65 C66 C71 F22 62.3(8) . . . . ?
C67 C66 C71 F22 -115.1(7) . . . . ?
C65 C66 C71 F24 -176.6(6) . . . . ?
C67 C66 C71 F24 6.0(9) . . . . ?
C65 C66 C71 F23 -57.2(8) . . . . ?
C67 C66 C71 F23 125.4(6) . . . . ?
C57 C56 B1 C48 37.9(8) . . . . ?
C61 C56 B1 C48 -152.8(5) . . . . ?
C57 C56 B1 C64 158.4(5) . . . . ?
C61 C56 B1 C64 -32.3(7) . . . . ?
C57 C56 B1 C40 -80.3(7) . . . . ?
C61 C56 B1 C40 89.0(6) . . . . ?
C49 C48 B1 C56 29.4(8) . . . . ?
C53 C48 B1 C56 -155.7(5) . . . . ?
C49 C48 B1 C64 -90.5(7) . . . . ?
C53 C48 B1 C64 84.4(7) . . . . ?
C49 C48 B1 C40 147.0(5) . . . . ?
C53 C48 B1 C40 -38.1(7) . . . . ?
C65 C64 B1 C56 -85.7(7) . . . . ?
C69 C64 B1 C56 87.1(7) . . . . ?
C65 C64 B1 C48 38.7(8) . . . . ?
C69 C64 B1 C48 -148.4(6) . . . . ?
C65 C64 B1 C40 157.5(5) . . . . ?
C69 C64 B1 C40 -29.7(8) . . . . ?
C41 C40 B1 C56 -149.1(6) . . . . ?
C45 C40 B1 C56 35.5(7) . . . . ?
C41 C40 B1 C48 87.8(7) . . . . ?
C45 C40 B1 C48 -87.6(6) . . . . ?
C41 C40 B1 C64 -31.6(8) . . . . ?
C45 C40 B1 C64 153.0(5) . . . . ?
